data_7006354
loop_
_publ_author_name
'Xu, Hong'
'Song, Yinglin'
'Mi, Liwei'
'Hou, Hongwei'
'Tang, Mingsheng'
'Sang, Yali'
'Fan, Yaoting'
'Pan, Yan'

_publ_section_title
;
 Coordination frameworks constructed from bipyridyl piperazine and MCl2
 (M = Co, Ni, Zn): structural characterization and optical properties.
;
_journal_issue 6
_journal_name_full 'Dalton transactions (Cambridge, England : 2003)'
_journal_page_first 838
_journal_page_last 845
_journal_paper_doi 10.1039/b508177g
_journal_year 2006
_chemical_formula_sum 'C32 H38 Cl2 N8 Ni O7'
_chemical_formula_weight 776.31
_chemical_name_systematic
;
?
;
_space_group_IT_number 2
_symmetry_cell_setting triclinic
_symmetry_space_group_name_Hall '-P 1'
_symmetry_space_group_name_H-M 'P -1'
_atom_sites_solution_hydrogens geom
_atom_sites_solution_primary direct
_atom_sites_solution_secondary difmap
_audit_creation_method SHELXL-97
_cell_angle_alpha 104.11(3)
_cell_angle_beta 91.67(3)
_cell_angle_gamma 72.79(3)
_cell_formula_units_Z 1
_cell_length_a 9.6448(19)
_cell_length_b 11.203(2)
_cell_length_c 8.7152(17)
_cell_measurement_reflns_used 250
_cell_measurement_temperature 291(2)
_cell_measurement_theta_max 25.1
_cell_measurement_theta_min 2
_cell_volume 871.4(3)
_computing_cell_refinement raxis
_computing_data_collection raxis
_computing_data_reduction raxis
_computing_molecular_graphics texsan
_computing_publication_material texsan
_computing_structure_refinement 'SHELXL-97 (Sheldrick, 1997)'
_computing_structure_solution 'SHELXS-97 (Sheldrick, 1990)'
_diffrn_ambient_temperature 291(2)
_diffrn_measured_fraction_theta_full 0.791
_diffrn_measured_fraction_theta_max 0.791
_diffrn_measurement_device_type R-AXIS-IV
_diffrn_measurement_method 'Oscillation frames'
_diffrn_radiation_monochromator graphite
_diffrn_radiation_source 'fine-focus sealed tube'
_diffrn_radiation_type MoK\a
_diffrn_radiation_wavelength 0.71073
_diffrn_reflns_av_R_equivalents 0.0000
_diffrn_reflns_av_sigmaI/netI 0.0358
_diffrn_reflns_limit_h_max 11
_diffrn_reflns_limit_h_min 0
_diffrn_reflns_limit_k_max 13
_diffrn_reflns_limit_k_min -12
_diffrn_reflns_limit_l_max 10
_diffrn_reflns_limit_l_min -10
_diffrn_reflns_number 2433
_diffrn_reflns_theta_full 24.99
_diffrn_reflns_theta_max 24.99
_diffrn_reflns_theta_min 1.96
_exptl_absorpt_coefficient_mu 0.769
_exptl_absorpt_correction_T_max 0.8868
_exptl_absorpt_correction_T_min 0.8614
_exptl_absorpt_correction_type multi-scan
_exptl_crystal_colour green
_exptl_crystal_density_diffrn 1.479
_exptl_crystal_density_method 'not measured'
_exptl_crystal_description Prismatic
_exptl_crystal_F_000 404
_exptl_crystal_size_max 0.20
_exptl_crystal_size_mid 0.18
_exptl_crystal_size_min 0.16
_refine_diff_density_max 0.869
_refine_diff_density_min -0.680
_refine_diff_density_rms 0.095
_refine_ls_extinction_coef 0.012(4)
_refine_ls_extinction_expression Fc^*^=kFc[1+0.001xFc^2^\l^3^/sin(2\q)]^-1/4^
_refine_ls_extinction_method SHELXL
_refine_ls_goodness_of_fit_ref 0.862
_refine_ls_hydrogen_treatment mixed
_refine_ls_matrix_type full
_refine_ls_number_parameters 241
_refine_ls_number_reflns 2433
_refine_ls_number_restraints 0
_refine_ls_restrained_S_all 0.862
_refine_ls_R_factor_all 0.0632
_refine_ls_R_factor_gt 0.0564
_refine_ls_shift/su_max 0.000
_refine_ls_shift/su_mean 0.000
_refine_ls_structure_factor_coef Fsqd
_refine_ls_weighting_details 'calc w=1/[\s^2^(Fo^2^)+(0.0998P)^2^+3.5222P] where P=(Fo^2^+2Fc^2^)/3'
_refine_ls_weighting_scheme calc
_refine_ls_wR_factor_gt 0.1464
_refine_ls_wR_factor_ref 0.1517
_reflns_number_gt 2223
_reflns_number_total 2433
_reflns_threshold_expression >2sigma(I)
_cod_data_source_file b508177g.txt
_cod_data_source_block Complex2
_cod_depositor_comments
;
The following automatic conversions were performed:
'_symmetry_cell_setting' value 'Triclinic' changed to 'triclinic'
according to '/home/saulius/struct/CIF-dictionaries/cif_core.dic'
dictionary named 'cif_core.dic' version 2.4.1 from
2010-06-29.

'_exptl_absorpt_correction_type' value 'Multi-scan' changed
to 'multi-scan' according to
'/home/saulius/struct/CIF-dictionaries/cif_core.dic' dictionary named
'cif_core.dic' version 2.4.1 from 2010-06-29.

Automatic conversion script
Id: cif_fix_enum 1527 2010-12-29 10:47:43Z saulius 
;
_cod_original_cell_volume 871.5(3)
_cod_original_sg_symbol_H-M P-1
_cod_database_code 7006354

loop_
_symmetry_equiv_pos_as_xyz
'x, y, z'
'-x, -y, -z'

loop_
_atom_site_label
_atom_site_type_symbol
_atom_site_fract_x
_atom_site_fract_y
_atom_site_fract_z
_atom_site_U_iso_or_equiv
_atom_site_adp_type
_atom_site_occupancy
_atom_site_symmetry_multiplicity
_atom_site_calc_flag
_atom_site_refinement_flags
_atom_site_disorder_assembly
_atom_site_disorder_group
Ni1 Ni 1.0000 0.5000 0.5000 0.0280(3) Uani 1 2 d S . .
Cl1 Cl 1.06859(14) 0.27748(11) 0.34783(14) 0.0363(4) Uani 1 1 d . . .
N1 N 1.0581(4) 0.5570(4) 0.2966(4) 0.0314(9) Uani 1 1 d . . .
N2 N 0.9545(5) 0.9140(5) 0.0625(8) 0.0654(18) Uani 1 1 d . . .
N3 N 0.7758(5) 0.5227(4) 0.4285(5) 0.0334(9) Uani 1 1 d . . .
N4 N 0.4695(5) 0.8894(5) 0.4070(5) 0.0467(12) Uani 1 1 d . . .
C1 C 1.1616(5) 0.4754(5) 0.1890(6) 0.0348(11) Uani 1 1 d . . .
H1A H 1.2154 0.3975 0.2094 0.042 Uiso 1 1 calc R . .
C2 C 1.1914(6) 0.5026(5) 0.0493(6) 0.0397(12) Uani 1 1 d . . .
H2A H 1.2633 0.4435 -0.0228 0.048 Uiso 1 1 calc R . .
C3 C 1.1140(6) 0.6176(6) 0.0179(6) 0.0418(13) Uani 1 1 d . . .
H3A H 1.1317 0.6367 -0.0763 0.050 Uiso 1 1 calc R . .
C4 C 1.0087(5) 0.7051(5) 0.1286(6) 0.0337(11) Uani 1 1 d . . .
C5 C 0.9864(6) 0.6696(5) 0.2657(6) 0.0342(11) Uani 1 1 d . . .
H5A H 0.9169 0.7281 0.3410 0.041 Uiso 1 1 calc R . .
C6 C 0.9041(6) 0.8274(5) 0.1040(6) 0.0407(13) Uani 1 1 d . . .
C7 C 0.8518(7) 1.0285(10) 0.0245(16) 0.130(5) Uani 1 1 d . . .
H7A H 0.7736 1.0014 -0.0315 0.157 Uiso 1 1 calc R . .
H7B H 0.8096 1.0883 0.1239 0.157 Uiso 1 1 calc R . .
C8 C 1.1056(7) 0.9125(11) 0.052(2) 0.174(8) Uani 1 1 d . . .
H8A H 1.1331 0.9403 0.1596 0.209 Uiso 1 1 calc R . .
H8B H 1.1622 0.8229 0.0136 0.209 Uiso 1 1 calc R . .
C9 C 0.7239(6) 0.4211(5) 0.3836(6) 0.0393(12) Uani 1 1 d . . .
H9A H 0.7786 0.3423 0.4008 0.047 Uiso 1 1 calc R . .
C10 C 0.5930(6) 0.4288(6) 0.3131(7) 0.0467(14) Uani 1 1 d . . .
H10A H 0.5613 0.3562 0.2821 0.056 Uiso 1 1 calc R . .
C11 C 0.5097(6) 0.5451(6) 0.2890(7) 0.0477(14) Uani 1 1 d . . .
H11A H 0.4226 0.5516 0.2381 0.057 Uiso 1 1 calc R . .
C12 C 0.5578(6) 0.6525(5) 0.3418(6) 0.0376(12) Uani 1 1 d . . .
C13 C 0.6905(5) 0.6367(5) 0.4107(6) 0.0328(11) Uani 1 1 d . . .
H13A H 0.7225 0.7089 0.4465 0.039 Uiso 1 1 calc R . .
C14 C 0.4770(6) 0.7767(6) 0.3028(7) 0.0435(13) Uani 1 1 d . . .
C15 C 0.4823(7) 0.9079(6) 0.5793(6) 0.0503(15) Uani 1 1 d . . .
H15A H 0.5204 0.8247 0.6038 0.060 Uiso 1 1 calc R . .
H15B H 0.3868 0.9497 0.6318 0.060 Uiso 1 1 calc R . .
C16 C 0.4183(7) 1.0106(6) 0.3595(7) 0.0556(17) Uani 1 1 d . . .
H16A H 0.3200 1.0565 0.4023 0.067 Uiso 1 1 calc R . .
H16B H 0.4174 0.9936 0.2450 0.067 Uiso 1 1 calc R . .
O1 O 0.7735(4) 0.8436(4) 0.1241(5) 0.0523(11) Uani 1 1 d . . .
O2 O 0.4259(5) 0.7731(5) 0.1702(5) 0.0617(12) Uani 1 1 d . . .
O3 O 0.5475(7) 0.8063(6) 0.8985(7) 0.0784(16) Uani 1 1 d . . .
H3F H 0.623(11) 0.834(9) 0.943(12) 0.11(3) Uiso 1 1 d . . .
H3E H 0.509(10) 0.792(9) 0.972(11) 0.09(3) Uiso 1 1 d . . .
O4 O 0.0580(14) 0.959(2) 0.507(2) 0.155(10) Uani 0.50 1 d P . .

loop_
_atom_site_aniso_label
_atom_site_aniso_U_11
_atom_site_aniso_U_22
_atom_site_aniso_U_33
_atom_site_aniso_U_23
_atom_site_aniso_U_13
_atom_site_aniso_U_12
Ni1 0.0351(5) 0.0233(5) 0.0259(5) 0.0089(4) -0.0036(4) -0.0067(4)
Cl1 0.0437(8) 0.0285(7) 0.0344(7) 0.0077(5) -0.0037(5) -0.0077(5)
N1 0.040(2) 0.029(2) 0.026(2) 0.0091(17) -0.0025(17) -0.0111(18)
N2 0.030(3) 0.068(3) 0.127(5) 0.074(4) -0.020(3) -0.017(2)
N3 0.040(2) 0.030(2) 0.031(2) 0.0084(18) -0.0035(18) -0.0106(18)
N4 0.048(3) 0.047(3) 0.041(3) 0.020(2) -0.006(2) 0.000(2)
C1 0.036(3) 0.034(3) 0.037(3) 0.012(2) -0.004(2) -0.011(2)
C2 0.046(3) 0.042(3) 0.033(3) 0.008(2) 0.004(2) -0.017(3)
C3 0.049(3) 0.058(3) 0.031(3) 0.023(3) -0.004(2) -0.027(3)
C4 0.036(3) 0.039(3) 0.032(3) 0.015(2) -0.006(2) -0.017(2)
C5 0.041(3) 0.035(3) 0.031(2) 0.011(2) -0.003(2) -0.013(2)
C6 0.043(3) 0.047(3) 0.045(3) 0.028(3) -0.008(2) -0.021(3)
C7 0.029(3) 0.135(8) 0.289(15) 0.184(10) -0.014(5) -0.010(4)
C8 0.026(4) 0.170(10) 0.42(2) 0.244(14) -0.042(7) -0.026(5)
C9 0.042(3) 0.036(3) 0.042(3) 0.008(2) 0.004(2) -0.016(2)
C10 0.050(4) 0.046(3) 0.050(3) 0.006(3) 0.001(3) -0.027(3)
C11 0.037(3) 0.063(4) 0.047(3) 0.015(3) -0.012(2) -0.021(3)
C12 0.035(3) 0.047(3) 0.034(3) 0.015(2) -0.003(2) -0.013(2)
C13 0.034(3) 0.033(3) 0.034(3) 0.012(2) -0.006(2) -0.012(2)
C14 0.032(3) 0.057(4) 0.048(3) 0.025(3) -0.009(2) -0.012(3)
C15 0.056(4) 0.049(3) 0.038(3) 0.019(3) 0.006(3) 0.002(3)
C16 0.064(4) 0.049(4) 0.045(3) 0.020(3) -0.016(3) 0.001(3)
O1 0.039(2) 0.059(3) 0.072(3) 0.037(2) -0.0018(19) -0.0168(19)
O2 0.065(3) 0.076(3) 0.055(3) 0.032(2) -0.031(2) -0.026(2)
O3 0.084(4) 0.107(5) 0.055(3) 0.027(3) -0.020(3) -0.041(4)
O4 0.119(14) 0.27(3) 0.086(9) -0.034(13) 0.019(13) -0.14(2)

loop_
_atom_type_symbol
_atom_type_description
_atom_type_scat_dispersion_real
_atom_type_scat_dispersion_imag
_atom_type_scat_source
C C 0.0033 0.0016 'International Tables Vol C Tables 4.2.6.8 and 6.1.1.4'
H H 0.0000 0.0000 'International Tables Vol C Tables 4.2.6.8 and 6.1.1.4'
N N 0.0061 0.0033 'International Tables Vol C Tables 4.2.6.8 and 6.1.1.4'
O O 0.0106 0.0060 'International Tables Vol C Tables 4.2.6.8 and 6.1.1.4'
Ni Ni 0.3393 1.1124 'International Tables Vol C Tables 4.2.6.8 and 6.1.1.4'
Cl Cl 0.1484 0.1585 'International Tables Vol C Tables 4.2.6.8 and 6.1.1.4'

loop_
_geom_angle_atom_site_label_1
_geom_angle_atom_site_label_2
_geom_angle_atom_site_label_3
_geom_angle
_geom_angle_site_symmetry_1
_geom_angle_site_symmetry_3
_geom_angle_publ_flag
N1 Ni1 N1 180.00(19) . 2_766 ?
N1 Ni1 N3 87.51(15) . 2_766 ?
N1 Ni1 N3 92.49(15) 2_766 2_766 ?
N1 Ni1 N3 92.49(15) . . ?
N1 Ni1 N3 87.51(15) 2_766 . ?
N3 Ni1 N3 180.0 2_766 . ?
N1 Ni1 Cl1 90.30(11) . 2_766 ?
N1 Ni1 Cl1 89.70(11) 2_766 2_766 ?
N3 Ni1 Cl1 89.59(11) 2_766 2_766 ?
N3 Ni1 Cl1 90.41(11) . 2_766 ?
N1 Ni1 Cl1 89.70(11) . . ?
N1 Ni1 Cl1 90.30(11) 2_766 . ?
N3 Ni1 Cl1 90.41(11) 2_766 . ?
N3 Ni1 Cl1 89.59(11) . . ?
Cl1 Ni1 Cl1 180.000(1) 2_766 . ?
C5 N1 C1 117.0(4) . . ?
C5 N1 Ni1 122.0(3) . . ?
C1 N1 Ni1 120.9(3) . . ?
C6 N2 C8 127.4(5) . . ?
C6 N2 C7 119.6(5) . . ?
C8 N2 C7 112.9(5) . . ?
C13 N3 C9 117.2(4) . . ?
C13 N3 Ni1 120.7(3) . . ?
C9 N3 Ni1 121.7(3) . . ?
C14 N4 C16 120.6(5) . . ?
C14 N4 C15 125.5(5) . . ?
C16 N4 C15 112.9(5) . . ?
N1 C1 C2 122.7(5) . . ?
N1 C1 H1A 118.7 . . ?
C2 C1 H1A 118.7 . . ?
C3 C2 C1 119.4(5) . . ?
C3 C2 H2A 120.3 . . ?
C1 C2 H2A 120.3 . . ?
C2 C3 C4 119.2(5) . . ?
C2 C3 H3A 120.4 . . ?
C4 C3 H3A 120.4 . . ?
C3 C4 C5 117.4(5) . . ?
C3 C4 C6 125.4(4) . . ?
C5 C4 C6 116.8(5) . . ?
N1 C5 C4 124.3(5) . . ?
N1 C5 H5A 117.8 . . ?
C4 C5 H5A 117.8 . . ?
O1 C6 N2 122.4(5) . . ?
O1 C6 C4 118.0(5) . . ?
N2 C6 C4 119.7(5) . . ?
C8 C7 N2 119.5(7) 2_775 . ?
C8 C7 H7A 107.5 2_775 . ?
N2 C7 H7A 107.5 . . ?
C8 C7 H7B 107.5 2_775 . ?
N2 C7 H7B 107.5 . . ?
H7A C7 H7B 107.0 . . ?
C7 C8 N2 123.8(7) 2_775 . ?
C7 C8 H8A 106.4 2_775 . ?
N2 C8 H8A 106.4 . . ?
C7 C8 H8B 106.4 2_775 . ?
N2 C8 H8B 106.4 . . ?
H8A C8 H8B 106.5 . . ?
N3 C9 C10 122.7(5) . . ?
N3 C9 H9A 118.6 . . ?
C10 C9 H9A 118.6 . . ?
C11 C10 C9 119.3(5) . . ?
C11 C10 H10A 120.3 . . ?
C9 C10 H10A 120.3 . . ?
C10 C11 C12 118.8(5) . . ?
C10 C11 H11A 120.6 . . ?
C12 C11 H11A 120.6 . . ?
C13 C12 C11 118.3(5) . . ?
C13 C12 C14 121.4(5) . . ?
C11 C12 C14 119.7(5) . . ?
N3 C13 C12 123.4(5) . . ?
N3 C13 H13A 118.3 . . ?
C12 C13 H13A 118.3 . . ?
O2 C14 N4 121.5(5) . . ?
O2 C14 C12 118.6(5) . . ?
N4 C14 C12 119.8(5) . . ?
N4 C15 C16 111.0(5) . 2_676 ?
N4 C15 H15A 109.4 . . ?
C16 C15 H15A 109.4 2_676 . ?
N4 C15 H15B 109.4 . . ?
C16 C15 H15B 109.4 2_676 . ?
H15A C15 H15B 108.0 . . ?
N4 C16 C15 109.4(5) . 2_676 ?
N4 C16 H16A 109.8 . . ?
C15 C16 H16A 109.8 2_676 . ?
N4 C16 H16B 109.8 . . ?
C15 C16 H16B 109.8 2_676 . ?
H16A C16 H16B 108.2 . . ?
H3F O3 H3E 104(8) . . ?

loop_
_geom_bond_atom_site_label_1
_geom_bond_atom_site_label_2
_geom_bond_distance
_geom_bond_site_symmetry_2
_geom_bond_publ_flag
Ni1 N1 2.164(4) . ?
Ni1 N1 2.164(4) 2_766 ?
Ni1 N3 2.191(4) 2_766 ?
Ni1 N3 2.191(4) . ?
Ni1 Cl1 2.4237(14) 2_766 ?
Ni1 Cl1 2.4237(14) . ?
N1 C5 1.334(6) . ?
N1 C1 1.345(6) . ?
N2 C6 1.330(7) . ?
N2 C8 1.458(8) . ?
N2 C7 1.474(7) . ?
N3 C13 1.342(6) . ?
N3 C9 1.345(6) . ?
N4 C14 1.347(8) . ?
N4 C16 1.458(7) . ?
N4 C15 1.471(7) . ?
C1 C2 1.382(7) . ?
C1 H1A 0.9300 . ?
C2 C3 1.372(8) . ?
C2 H2A 0.9300 . ?
C3 C4 1.389(8) . ?
C3 H3A 0.9300 . ?
C4 C5 1.390(7) . ?
C4 C6 1.501(7) . ?
C5 H5A 0.9300 . ?
C6 O1 1.230(6) . ?
C7 C8 1.199(11) 2_775 ?
C7 H7A 0.9700 . ?
C7 H7B 0.9700 . ?
C8 C7 1.199(11) 2_775 ?
C8 H8A 0.9700 . ?
C8 H8B 0.9700 . ?
C9 C10 1.376(8) . ?
C9 H9A 0.9300 . ?
C10 C11 1.375(8) . ?
C10 H10A 0.9300 . ?
C11 C12 1.387(8) . ?
C11 H11A 0.9300 . ?
C12 C13 1.379(7) . ?
C12 C14 1.494(7) . ?
C13 H13A 0.9300 . ?
C14 O2 1.239(7) . ?
C15 C16 1.512(9) 2_676 ?
C15 H15A 0.9700 . ?
C15 H15B 0.9700 . ?
C16 C15 1.512(9) 2_676 ?
C16 H16A 0.9700 . ?
C16 H16B 0.9700 . ?
O3 H3F 0.91(10) . ?
O3 H3E 0.82(9) . ?
O4 O4 1.24(4) 2_576 ?

loop_
_geom_hbond_atom_site_label_D
_geom_hbond_atom_site_label_H
_geom_hbond_atom_site_label_A
_geom_hbond_distance_DH
_geom_hbond_distance_HA
_geom_hbond_distance_DA
_geom_hbond_angle_DHA
_geom_hbond_site_symmetry_A
O3 H3F O1 0.91(10) 2.12(10) 2.946(7) 151(8) 1_556
O3 H3E O2 0.82(9) 2.01(10) 2.823(8) 173(9) 1_556

loop_
_geom_torsion_atom_site_label_1
_geom_torsion_atom_site_label_2
_geom_torsion_atom_site_label_3
_geom_torsion_atom_site_label_4
_geom_torsion
_geom_torsion_site_symmetry_1
_geom_torsion_site_symmetry_2
_geom_torsion_site_symmetry_3
_geom_torsion_site_symmetry_4
_geom_torsion_publ_flag
N1 Ni1 N1 C5 88(100) 2_766 . . . ?
N3 Ni1 N1 C5 -123.6(4) 2_766 . . . ?
N3 Ni1 N1 C5 56.4(4) . . . . ?
Cl1 Ni1 N1 C5 -34.0(4) 2_766 . . . ?
Cl1 Ni1 N1 C5 146.0(4) . . . . ?
N1 Ni1 N1 C1 -86(100) 2_766 . . . ?
N3 Ni1 N1 C1 61.6(4) 2_766 . . . ?
N3 Ni1 N1 C1 -118.4(4) . . . . ?
Cl1 Ni1 N1 C1 151.1(4) 2_766 . . . ?
Cl1 Ni1 N1 C1 -28.9(4) . . . . ?
N1 Ni1 N3 C13 -58.9(4) . . . . ?
N1 Ni1 N3 C13 121.1(4) 2_766 . . . ?
N3 Ni1 N3 C13 167(100) 2_766 . . . ?
Cl1 Ni1 N3 C13 31.4(4) 2_766 . . . ?
Cl1 Ni1 N3 C13 -148.6(4) . . . . ?
N1 Ni1 N3 C9 113.3(4) . . . . ?
N1 Ni1 N3 C9 -66.7(4) 2_766 . . . ?
N3 Ni1 N3 C9 -20(100) 2_766 . . . ?
Cl1 Ni1 N3 C9 -156.4(4) 2_766 . . . ?
Cl1 Ni1 N3 C9 23.6(4) . . . . ?
C5 N1 C1 C2 -2.1(7) . . . . ?
Ni1 N1 C1 C2 173.0(4) . . . . ?
N1 C1 C2 C3 0.6(8) . . . . ?
C1 C2 C3 C4 1.0(8) . . . . ?
C2 C3 C4 C5 -0.9(7) . . . . ?
C2 C3 C4 C6 -172.7(5) . . . . ?
C1 N1 C5 C4 2.2(7) . . . . ?
Ni1 N1 C5 C4 -172.8(4) . . . . ?
C3 C4 C5 N1 -0.8(8) . . . . ?
C6 C4 C5 N1 171.8(5) . . . . ?
C8 N2 C6 O1 172.8(10) . . . . ?
C7 N2 C6 O1 -5.8(11) . . . . ?
C8 N2 C6 C4 -6.9(13) . . . . ?
C7 N2 C6 C4 174.5(8) . . . . ?
C3 C4 C6 O1 124.6(6) . . . . ?
C5 C4 C6 O1 -47.3(7) . . . . ?
C3 C4 C6 N2 -55.7(8) . . . . ?
C5 C4 C6 N2 132.4(6) . . . . ?
C6 N2 C7 C8 -160.2(13) . . . 2_775 ?
C8 N2 C7 C8 21(2) . . . 2_775 ?
C6 N2 C8 C7 159.2(14) . . . 2_775 ?
C7 N2 C8 C7 -22(2) . . . 2_775 ?
C13 N3 C9 C10 3.8(7) . . . . ?
Ni1 N3 C9 C10 -168.7(4) . . . . ?
N3 C9 C10 C11 -1.0(8) . . . . ?
C9 C10 C11 C12 -2.3(8) . . . . ?
C10 C11 C12 C13 2.6(8) . . . . ?
C10 C11 C12 C14 173.9(5) . . . . ?
C9 N3 C13 C12 -3.5(7) . . . . ?
Ni1 N3 C13 C12 169.1(4) . . . . ?
C11 C12 C13 N3 0.3(8) . . . . ?
C14 C12 C13 N3 -170.8(5) . . . . ?
C16 N4 C14 O2 -8.3(9) . . . . ?
C15 N4 C14 O2 159.3(6) . . . . ?
C16 N4 C14 C12 167.2(5) . . . . ?
C15 N4 C14 C12 -25.3(8) . . . . ?
C13 C12 C14 O2 132.9(6) . . . . ?
C11 C12 C14 O2 -38.1(8) . . . . ?
C13 C12 C14 N4 -42.7(7) . . . . ?
C11 C12 C14 N4 146.3(6) . . . . ?
C14 N4 C15 C16 134.8(6) . . . 2_676 ?
C16 N4 C15 C16 -56.8(7) . . . 2_676 ?
C14 N4 C16 C15 -135.1(6) . . . 2_676 ?
C15 N4 C16 C15 55.9(7) . . . 2_676 ?
